data_4325932
loop_
_publ_author_name
'Kai Chen'
'Li-Li Liang'
'Yun-Qian Zhang'
'Qian-Jiang Zhu'
'Sai-Feng Xue'
'Zhu Tao'

_publ_section_title
;
 Novel Supramolecular Assemblies Based on Coordination of Samarium Cation
 to Cucurbit[5]uril
;
_journal_name_full 'Inorganic Chemistry'
_journal_page_first 7754
_journal_page_last 7760
_journal_paper_doi 10.1021/ic200902g
_journal_volume 50
_journal_year 2011
_chemical_formula_moiety 'C60 H80 Cl2 N40 O30 Sm3, 7Cl, 35(H2 O)'
_chemical_formula_sum 'C60 H140 Cl9 N40 O65 Sm3'
_chemical_formula_weight 3232.22
_chemical_name_systematic
;
 ?
;
_space_group_IT_number 2
_symmetry_cell_setting triclinic
_symmetry_space_group_name_Hall '-P 1'
_symmetry_space_group_name_H-M 'P -1'
_atom_sites_solution_hydrogens geom
_atom_sites_solution_primary direct
_atom_sites_solution_secondary difmap
_audit_creation_method SHELXL-97
_cell_angle_alpha 95.933(3)
_cell_angle_beta 96.422(3)
_cell_angle_gamma 118.848(3)
_cell_formula_units_Z 2
_cell_length_a 13.955(4)
_cell_length_b 14.408(4)
_cell_length_c 34.004(10)
_cell_measurement_temperature 223(2)
_cell_volume 5853(3)
_computing_structure_refinement 'SHELXL-97 (Sheldrick, 1997)'
_diffrn_ambient_temperature 223(2)
_diffrn_measured_fraction_theta_full 0.971
_diffrn_measured_fraction_theta_max 0.971
_diffrn_measurement_device_type 'Bruker CCD Area Detector'
_diffrn_measurement_method '\f and \w scan'
_diffrn_radiation_monochromator graphite
_diffrn_radiation_source 'fine-focus sealed tube'
_diffrn_radiation_type MoK\a
_diffrn_radiation_wavelength 0.71073
_diffrn_reflns_av_R_equivalents 0.0517
_diffrn_reflns_av_sigmaI/netI 0.0844
_diffrn_reflns_limit_h_max 16
_diffrn_reflns_limit_h_min -16
_diffrn_reflns_limit_k_max 17
_diffrn_reflns_limit_k_min -17
_diffrn_reflns_limit_l_max 40
_diffrn_reflns_limit_l_min -38
_diffrn_reflns_number 39633
_diffrn_reflns_theta_full 25.00
_diffrn_reflns_theta_max 25.00
_diffrn_reflns_theta_min 0.61
_exptl_absorpt_coefficient_mu 1.810
_exptl_absorpt_correction_T_max 0.6407
_exptl_absorpt_correction_T_min 0.5781
_exptl_absorpt_correction_type multi-scan
_exptl_absorpt_process_details 'SADABS (Bruker, 2008)'
_exptl_crystal_colour colorless
_exptl_crystal_density_diffrn 1.834
_exptl_crystal_description block
_exptl_crystal_F_000 3278
_exptl_crystal_size_max 0.34
_exptl_crystal_size_mid 0.31
_exptl_crystal_size_min 0.27
_platon_squeeze_details
;
;
_refine_diff_density_max 1.410
_refine_diff_density_min -1.002
_refine_diff_density_rms 0.113
_refine_ls_extinction_method none
_refine_ls_goodness_of_fit_ref 0.925
_refine_ls_hydrogen_treatment constr
_refine_ls_matrix_type full
_refine_ls_number_parameters 1279
_refine_ls_number_reflns 19989
_refine_ls_number_restraints 0
_refine_ls_restrained_S_all 0.925
_refine_ls_R_factor_all 0.0601
_refine_ls_R_factor_gt 0.0425
_refine_ls_shift/su_max 0.001
_refine_ls_shift/su_mean 0.000
_refine_ls_structure_factor_coef Fsqd
_refine_ls_weighting_details 'calc w=1/[\s^2^(Fo^2^)+(0.0456P)^2^+0.0000P] where P=(Fo^2^+2Fc^2^)/3'
_refine_ls_weighting_scheme calc
_refine_ls_wR_factor_gt 0.0982
_refine_ls_wR_factor_ref 0.1035
_reflns_number_gt 14492
_reflns_number_total 19989
_reflns_threshold_expression >2sigma(I)
_cod_data_source_file ic200902g_si_001_2.cif
_cod_data_source_block complex02
_cod_database_code 4325932

loop_
_symmetry_equiv_pos_as_xyz
'x, y, z'
'-x, -y, -z'

loop_
_atom_site_label
_atom_site_type_symbol
_atom_site_fract_x
_atom_site_fract_y
_atom_site_fract_z
_atom_site_U_iso_or_equiv
_atom_site_adp_type
_atom_site_occupancy
_atom_site_symmetry_multiplicity
_atom_site_calc_flag
_atom_site_refinement_flags
O1W O 1.1417(3) 0.7221(3) 0.44332(10) 0.0289(9) Uani 1 1 d .
O2W O 0.8630(3) 0.0829(3) 0.54972(10) 0.0323(9) Uani 1 1 d .
O3W O 0.9234(3) 0.2535(3) 0.21977(11) 0.0397(10) Uani 1 1 d .
O4W O 0.6978(3) 0.3379(3) -0.03826(10) 0.0353(10) Uani 1 1 d .
O5W O 1.0566(3) 0.2829(3) 0.53878(10) 0.0277(8) Uani 1 1 d .
O6W O 0.6322(3) 0.0461(3) 0.27527(12) 0.0437(11) Uani 1 1 d .
O7W O 0.7361(3) 0.5395(3) 0.01078(11) 0.0419(10) Uani 1 1 d .
O8W O 0.9201(3) 0.0559(4) 0.21645(12) 0.0463(11) Uani 1 1 d .
O9W O 0.5275(3) 0.3442(4) -0.00183(12) 0.0466(12) Uani 1 1 d .
O10W O 0.6586(4) -0.0990(4) 0.22177(15) 0.0611(13) Uani 1 1 d .
Cl1 Cl 0.79517(11) 0.14048(12) 0.41235(4) 0.0305(3) Uani 1 1 d .
Cl2 Cl 0.77782(11) 0.32115(12) 0.10361(4) 0.0340(3) Uani 1 1 d .
Cl3 Cl 0.76584(13) 0.17800(13) -0.08692(5) 0.0461(4) Uani 1 1 d .
Cl4 Cl 0.70497(12) 0.37553(13) 0.57180(5) 0.0478(4) Uani 1 1 d .
Cl5 Cl 0.82591(13) 0.15414(14) 0.63234(4) 0.0486(4) Uani 1 1 d .
Cl6 Cl 0.70574(13) -0.17173(15) 0.54927(6) 0.0539(5) Uani 1 1 d .
Cl7 Cl 0.69491(16) 0.55949(17) 0.32061(6) 0.0698(6) Uani 1 1 d .
Cl8 Cl 0.28253(18) 0.18019(18) 0.00778(7) 0.0806(6) Uani 1 1 d .
Cl9 Cl 0.9683(2) -0.1154(2) 0.25234(9) 0.1080(9) Uani 1 1 d .
Sm1 Sm 0.87656(2) 0.18653(2) 0.492905(7) 0.02086(8) Uani 1 1 d .
Sm2 Sm 0.77984(2) 0.09633(2) 0.237233(8) 0.02436(8) Uani 1 1 d .
Sm3 Sm 0.70806(2) 0.37461(2) 0.036020(8) 0.02637(8) Uani 1 1 d .
C1 C 1.0198(4) 0.1114(4) 0.43113(15) 0.0246(12) Uani 1 1 d .
C2 C 0.9948(4) 0.0008(4) 0.37140(14) 0.0250(12) Uani 1 1 d .
H2 H 1.0291 -0.0442 0.3656 0.030 Uiso 1 1 calc R
C3 C 1.0716(4) 0.1177(4) 0.36860(15) 0.0257(12) Uani 1 1 d .
H3 H 1.1471 0.1314 0.3660 0.031 Uiso 1 1 calc R
C4 C 0.9147(4) 0.0455(4) 0.31942(14) 0.0214(11) Uani 1 1 d .
C5 C 1.1444(4) 0.2923(5) 0.41957(16) 0.0305(13) Uani 1 1 d .
H5A H 1.1685 0.3060 0.4488 0.037 Uiso 1 1 calc R
H5B H 1.2109 0.3172 0.4073 0.037 Uiso 1 1 calc R
C6 C 1.0540(4) 0.2342(4) 0.31872(15) 0.0274(13) Uani 1 1 d .
H6A H 1.1355 0.2734 0.3231 0.033 Uiso 1 1 calc R
H6B H 1.0263 0.2193 0.2897 0.033 Uiso 1 1 calc R
C7 C 1.0359(4) 0.3783(4) 0.43510(15) 0.0241(12) Uani 1 1 d .
C8 C 1.0842(4) 0.3878(4) 0.37226(14) 0.0249(12) Uani 1 1 d .
H8 H 1.1590 0.4369 0.3669 0.030 Uiso 1 1 calc R
C9 C 1.0169(4) 0.4468(4) 0.37784(14) 0.0251(12) Uani 1 1 d .
H9 H 1.0586 0.5230 0.3746 0.030 Uiso 1 1 calc R
C10 C 0.9230(4) 0.3024(4) 0.32394(14) 0.0216(11) Uani 1 1 d .
C11 C 0.9391(4) 0.4806(4) 0.43789(14) 0.0237(12) Uani 1 1 d .
H11A H 0.9554 0.5476 0.4283 0.028 Uiso 1 1 calc R
H11B H 0.9695 0.4994 0.4668 0.028 Uiso 1 1 calc R
C12 C 0.8295(4) 0.4055(5) 0.33779(14) 0.0271(12) Uani 1 1 d .
H12A H 0.7974 0.3807 0.3090 0.033 Uiso 1 1 calc R
H12B H 0.8615 0.4839 0.3434 0.033 Uiso 1 1 calc R
C13 C 0.7690(4) 0.3387(4) 0.45506(14) 0.0248(12) Uani 1 1 d .
C14 C 0.7422(4) 0.4098(5) 0.39967(15) 0.0277(13) Uani 1 1 d .
H14 H 0.7497 0.4814 0.3989 0.033 Uiso 1 1 calc R
C15 C 0.6264(4) 0.3275(4) 0.40893(15) 0.0274(12) Uani 1 1 d .
H15 H 0.5835 0.3628 0.4163 0.033 Uiso 1 1 calc R
C16 C 0.6409(4) 0.2701(5) 0.34400(16) 0.0273(13) Uani 1 1 d .
C17 C 0.5796(4) 0.2199(5) 0.46600(14) 0.0271(13) Uani 1 1 d .
H17A H 0.6154 0.2419 0.4944 0.032 Uiso 1 1 calc R
H17B H 0.5165 0.2327 0.4634 0.032 Uiso 1 1 calc R
C18 C 0.4627(4) 0.1548(5) 0.36691(16) 0.0304(13) Uani 1 1 d .
H18A H 0.4154 0.1733 0.3813 0.037 Uiso 1 1 calc R
H18B H 0.4288 0.1329 0.3383 0.037 Uiso 1 1 calc R
C19 C 0.5888(4) 0.0546(5) 0.46812(15) 0.0289(13) Uani 1 1 d .
C20 C 0.4432(4) 0.0376(5) 0.42138(14) 0.0289(13) Uani 1 1 d .
H20 H 0.3732 0.0334 0.4270 0.035 Uiso 1 1 calc R
C21 C 0.4388(4) -0.0728(5) 0.41916(15) 0.0318(14) Uani 1 1 d .
H21 H 0.3668 -0.1301 0.4239 0.038 Uiso 1 1 calc R
C22 C 0.4617(4) -0.0171(5) 0.35632(17) 0.0309(14) Uani 1 1 d .
C23 C 0.5605(4) -0.1285(4) 0.45990(15) 0.0264(12) Uani 1 1 d .
H23A H 0.4922 -0.1982 0.4568 0.032 Uiso 1 1 calc R
H23B H 0.5979 -0.1082 0.4881 0.032 Uiso 1 1 calc R
C24 C 0.4460(4) -0.1935(4) 0.35990(16) 0.0302(13) Uani 1 1 d .
H24A H 0.4144 -0.2081 0.3313 0.036 Uiso 1 1 calc R
H24B H 0.3938 -0.2521 0.3721 0.036 Uiso 1 1 calc R
C25 C 0.7464(4) -0.0810(4) 0.44647(15) 0.0242(12) Uani 1 1 d .
C26 C 0.5989(4) -0.2169(4) 0.39879(15) 0.0281(13) Uani 1 1 d .
H26 H 0.5496 -0.2910 0.4031 0.034 Uiso 1 1 calc R
C27 C 0.7108(4) -0.2028(4) 0.38816(15) 0.0273(12) Uani 1 1 d .
H27 H 0.7138 -0.2703 0.3869 0.033 Uiso 1 1 calc R
C28 C 0.6206(4) -0.1623(4) 0.33570(16) 0.0262(12) Uani 1 1 d .
C29 C 0.9094(4) -0.0847(5) 0.42972(16) 0.0290(13) Uani 1 1 d .
H29A H 0.9200 -0.1446 0.4195 0.035 Uiso 1 1 calc R
H29B H 0.9340 -0.0674 0.4590 0.035 Uiso 1 1 calc R
C30 C 0.8037(4) -0.1415(4) 0.32878(15) 0.0287(13) Uani 1 1 d .
H30A H 0.7759 -0.1522 0.3000 0.034 Uiso 1 1 calc R
H30B H 0.8314 -0.1915 0.3324 0.034 Uiso 1 1 calc R
C31 C 0.5864(4) 0.1026(4) 0.03782(15) 0.0266(13) Uani 1 1 d .
C32 C 0.6256(4) -0.0244(5) 0.06161(15) 0.0310(13) Uani 1 1 d .
H32 H 0.6042 -0.0967 0.0470 0.037 Uiso 1 1 calc R
C33 C 0.5294(5) -0.0237(5) 0.08104(16) 0.0319(13) Uani 1 1 d .
H33 H 0.4610 -0.0953 0.0753 0.038 Uiso 1 1 calc R
C34 C 0.6819(4) 0.0288(4) 0.13156(16) 0.0292(13) Uani 1 1 d .
C35 C 0.4370(4) 0.0901(5) 0.07196(15) 0.0298(13) Uani 1 1 d .
H35A H 0.3694 0.0277 0.0763 0.036 Uiso 1 1 calc R
H35B H 0.4161 0.1160 0.0488 0.036 Uiso 1 1 calc R
C36 C 0.5131(4) 0.0126(5) 0.15455(15) 0.0303(13) Uani 1 1 d .
H36A H 0.4341 -0.0393 0.1444 0.036 Uiso 1 1 calc R
H36B H 0.5374 -0.0108 0.1778 0.036 Uiso 1 1 calc R
C37 C 0.5234(4) 0.2785(5) 0.10395(16) 0.0292(13) Uani 1 1 d .
C38 C 0.4598(4) 0.1561(5) 0.14718(15) 0.0276(13) Uani 1 1 d .
H38 H 0.3797 0.1115 0.1479 0.033 Uiso 1 1 calc R
C39 C 0.5108(4) 0.2736(4) 0.17059(15) 0.0274(13) Uani 1 1 d .
H39 H 0.4585 0.2821 0.1860 0.033 Uiso 1 1 calc R
C40 C 0.6121(4) 0.1957(5) 0.19554(15) 0.0256(12) Uani 1 1 d .
C41 C 0.5830(5) 0.4540(5) 0.14520(16) 0.0343(14) Uani 1 1 d .
H41A H 0.5582 0.4728 0.1207 0.041 Uiso 1 1 calc R
H41B H 0.5545 0.4763 0.1672 0.041 Uiso 1 1 calc R
C42 C 0.6820(5) 0.3835(5) 0.22761(16) 0.0336(14) Uani 1 1 d .
H42A H 0.6378 0.4131 0.2381 0.040 Uiso 1 1 calc R
H42B H 0.7123 0.3618 0.2500 0.040 Uiso 1 1 calc R
C43 C 0.7682(5) 0.5478(4) 0.12615(16) 0.0292(13) Uani 1 1 d .
C44 C 0.7678(5) 0.5499(5) 0.19498(15) 0.0351(14) Uani 1 1 d .
H44 H 0.7451 0.5923 0.2125 0.042 Uiso 1 1 calc R
C45 C 0.8881(5) 0.6190(5) 0.18783(15) 0.0344(14) Uani 1 1 d .
H45 H 0.9216 0.6942 0.2022 0.041 Uiso 1 1 calc R
C46 C 0.8810(5) 0.4847(5) 0.22039(16) 0.0320(14) Uani 1 1 d .
C47 C 0.9652(5) 0.6645(5) 0.12366(16) 0.0360(14) Uani 1 1 d .
H47A H 0.9365 0.6765 0.0982 0.043 Uiso 1 1 calc R
H47B H 1.0212 0.7351 0.1395 0.043 Uiso 1 1 calc R
C48 C 1.0655(5) 0.6126(5) 0.20946(17) 0.0401(15) Uani 1 1 d .
H48A H 1.1019 0.6913 0.2132 0.048 Uiso 1 1 calc R
H48B H 1.0901 0.5941 0.2341 0.048 Uiso 1 1 calc R
C49 C 0.9916(4) 0.5388(5) 0.07911(16) 0.0311(13) Uani 1 1 d .
C50 C 1.1185(4) 0.6168(5) 0.13975(15) 0.0333(14) Uani 1 1 d .
H50 H 1.1790 0.6930 0.1448 0.040 Uiso 1 1 calc R
C51 C 1.1474(4) 0.5453(5) 0.11451(16) 0.0354(15) Uani 1 1 d .
H51 H 1.2249 0.5849 0.1099 0.042 Uiso 1 1 calc R
C52 C 1.1120(4) 0.4847(5) 0.17510(16) 0.0316(14) Uani 1 1 d .
C53 C 1.0625(5) 0.4360(5) 0.04273(16) 0.0359(15) Uani 1 1 d .
H53A H 1.1385 0.4513 0.0416 0.043 Uiso 1 1 calc R
H53B H 1.0346 0.4526 0.0182 0.043 Uiso 1 1 calc R
C54 C 1.1529(4) 0.3739(5) 0.12682(16) 0.0376(15) Uani 1 1 d .
H54A H 1.2133 0.3990 0.1114 0.045 Uiso 1 1 calc R
H54B H 1.1786 0.3561 0.1514 0.045 Uiso 1 1 calc R
C55 C 0.8827(4) 0.2669(5) 0.02827(15) 0.0308(14) Uani 1 1 d .
C56 C 1.0316(5) 0.2564(5) 0.06041(15) 0.0337(14) Uani 1 1 d .
H56 H 1.0932 0.2566 0.0484 0.040 Uiso 1 1 calc R
C57 C 0.9255(5) 0.1433(5) 0.05045(15) 0.0315(13) Uani 1 1 d .
H57 H 0.9354 0.0913 0.0324 0.038 Uiso 1 1 calc R
C58 C 0.9863(4) 0.1920(5) 0.12001(16) 0.0305(13) Uani 1 1 d .
C59 C 0.7340(4) 0.0826(5) 0.01019(14) 0.0316(13) Uani 1 1 d .
H59A H 0.7373 0.0182 -0.0001 0.038 Uiso 1 1 calc R
H59B H 0.7133 0.1086 -0.0130 0.038 Uiso 1 1 calc R
C60 C 0.8188(5) 0.0129(5) 0.09529(15) 0.0325(14) Uani 1 1 d .
H60A H 0.8409 -0.0047 0.1206 0.039 Uiso 1 1 calc R
H60B H 0.8057 -0.0442 0.0734 0.039 Uiso 1 1 calc R
N1 N 0.9789(3) 0.0083(4) 0.41260(12) 0.0264(10) Uani 1 1 d .
N2 N 1.0733(3) 0.1781(4) 0.40577(12) 0.0232(10) Uani 1 1 d .
N3 N 0.8969(3) -0.0313(4) 0.34169(12) 0.0252(10) Uani 1 1 d .
N4 N 1.0170(3) 0.1330(4) 0.33264(12) 0.0251(10) Uani 1 1 d .
N5 N 1.0914(3) 0.3530(3) 0.41016(12) 0.0210(9) Uani 1 1 d .
N6 N 0.9951(3) 0.4358(3) 0.41844(11) 0.0211(9) Uani 1 1 d .
N7 N 1.0177(3) 0.3024(3) 0.33835(12) 0.0235(10) Uani 1 1 d .
N8 N 0.9179(3) 0.3816(3) 0.34631(12) 0.0246(10) Uani 1 1 d .
N9 N 0.8201(3) 0.4133(4) 0.43233(12) 0.0254(10) Uani 1 1 d .
N10 N 0.6580(3) 0.2862(4) 0.44281(12) 0.0238(10) Uani 1 1 d .
N11 N 0.7410(3) 0.3576(4) 0.36031(12) 0.0261(10) Uani 1 1 d .
N12 N 0.5723(4) 0.2504(4) 0.37205(13) 0.0318(11) Uani 1 1 d .
N13 N 0.5389(3) 0.1082(4) 0.45424(12) 0.0266(10) Uani 1 1 d .
N14 N 0.5315(3) -0.0494(4) 0.45049(12) 0.0275(10) Uani 1 1 d .
N15 N 0.4646(3) 0.0645(4) 0.38127(12) 0.0297(11) Uani 1 1 d .
N16 N 0.4565(4) -0.0935(4) 0.37852(12) 0.0311(11) Uani 1 1 d .
N17 N 0.6328(3) -0.1401(4) 0.43460(12) 0.0267(10) Uani 1 1 d .
N18 N 0.7929(3) -0.1189(3) 0.42078(12) 0.0247(10) Uani 1 1 d .
N19 N 0.5510(4) -0.1935(4) 0.36384(13) 0.0338(11) Uani 1 1 d .
N20 N 0.7128(4) -0.1684(4) 0.34969(12) 0.0277(10) Uani 1 1 d .
N21 N 0.6476(4) 0.0529(4) 0.03517(12) 0.0300(11) Uani 1 1 d .
N22 N 0.5133(4) 0.0560(4) 0.06248(12) 0.0282(10) Uani 1 1 d .
N23 N 0.7151(4) 0.0130(4) 0.09634(12) 0.0275(10) Uani 1 1 d .
N24 N 0.5762(3) 0.0120(4) 0.12351(12) 0.0290(11) Uani 1 1 d .
N25 N 0.4790(3) 0.1738(4) 0.10695(12) 0.0272(10) Uani 1 1 d .
N26 N 0.5354(4) 0.3372(4) 0.13931(13) 0.0309(11) Uani 1 1 d .
N27 N 0.5259(3) 0.1168(4) 0.16731(13) 0.0273(10) Uani 1 1 d .
N28 N 0.6085(3) 0.2879(4) 0.19687(12) 0.0263(10) Uani 1 1 d .
N29 N 0.7024(4) 0.5127(4) 0.15441(12) 0.0317(11) Uani 1 1 d .
N30 N 0.8753(4) 0.6147(4) 0.14517(13) 0.0322(11) Uani 1 1 d .
N31 N 0.7734(4) 0.4673(4) 0.21351(14) 0.0364(12) Uani 1 1 d .
N32 N 0.9463(4) 0.5686(4) 0.20394(13) 0.0324(11) Uani 1 1 d .
N33 N 1.0174(4) 0.6022(4) 0.11533(13) 0.0313(11) Uani 1 1 d .
N34 N 1.0662(3) 0.5058(4) 0.07676(12) 0.0296(11) Uani 1 1 d .
N35 N 1.1020(4) 0.5748(4) 0.17643(13) 0.0328(11) Uani 1 1 d .
N36 N 1.1308(4) 0.4608(4) 0.13783(13) 0.0338(12) Uani 1 1 d .
N37 N 0.9944(4) 0.3236(4) 0.04306(12) 0.0315(11) Uani 1 1 d .
N38 N 0.8410(4) 0.1631(4) 0.03145(12) 0.0282(11) Uani 1 1 d .
N39 N 1.0580(4) 0.2778(4) 0.10349(12) 0.0339(12) Uani 1 1 d .
N40 N 0.9090(4) 0.1127(4) 0.08963(12) 0.0347(12) Uani 1 1 d .
O1 O 1.0113(3) 0.1400(3) 0.46536(10) 0.0248(8) Uani 1 1 d .
O2 O 1.0250(3) 0.3536(3) 0.46916(10) 0.0253(8) Uani 1 1 d .
O3 O 0.8169(3) 0.3218(3) 0.48424(10) 0.0240(8) Uani 1 1 d .
O4 O 0.6744(3) 0.0972(3) 0.49527(10) 0.0263(8) Uani 1 1 d .
O5 O 0.7961(3) -0.0114(3) 0.47613(10) 0.0259(8) Uani 1 1 d .
O6 O 0.8469(3) 0.0365(3) 0.28986(10) 0.0289(9) Uani 1 1 d .
O7 O 0.8531(3) 0.2410(3) 0.29395(9) 0.0281(9) Uani 1 1 d .
O8 O 0.6146(3) 0.2192(3) 0.31022(11) 0.0342(9) Uani 1 1 d .
O9 O 0.4638(3) -0.0214(3) 0.32055(11) 0.0362(10) Uani 1 1 d .
O10 O 0.5985(3) -0.1405(3) 0.30398(11) 0.0347(9) Uani 1 1 d .
O11 O 0.5919(3) 0.1730(3) 0.01838(10) 0.0296(9) Uani 1 1 d .
O12 O 0.5461(3) 0.3150(3) 0.07251(10) 0.0293(9) Uani 1 1 d .
O13 O 0.7348(3) 0.5253(3) 0.08929(10) 0.0332(9) Uani 1 1 d .
O14 O 0.9126(3) 0.5180(3) 0.05202(10) 0.0319(9) Uani 1 1 d .
O15 O 0.8286(3) 0.3059(3) 0.01319(10) 0.0315(9) Uani 1 1 d .
O16 O 0.7386(3) 0.0510(3) 0.16574(10) 0.0336(9) Uani 1 1 d .
O17 O 0.6818(3) 0.1849(3) 0.21684(10) 0.0298(9) Uani 1 1 d .
O18 O 0.9094(3) 0.4320(3) 0.24037(11) 0.0389(10) Uani 1 1 d .
O19 O 1.1070(3) 0.4351(3) 0.20257(11) 0.0379(10) Uani 1 1 d .
O20 O 0.9943(3) 0.1874(3) 0.15576(11) 0.0372(10) Uani 1 1 d .

loop_
_atom_site_aniso_label
_atom_site_aniso_U_11
_atom_site_aniso_U_22
_atom_site_aniso_U_33
_atom_site_aniso_U_23
_atom_site_aniso_U_13
_atom_site_aniso_U_12
O1W 0.032(2) 0.029(2) 0.0194(18) -0.0022(16) 0.0000(15) 0.0123(18)
O2W 0.037(2) 0.042(3) 0.0225(19) 0.0096(18) 0.0011(16) 0.024(2)
O3W 0.041(2) 0.037(3) 0.032(2) 0.0046(19) 0.0078(18) 0.012(2)
O4W 0.041(2) 0.046(3) 0.0180(19) 0.0072(18) -0.0004(16) 0.022(2)
O5W 0.0250(19) 0.025(2) 0.0267(19) 0.0043(16) -0.0014(15) 0.0084(17)
O6W 0.045(2) 0.045(3) 0.045(2) 0.020(2) 0.017(2) 0.021(2)
O7W 0.057(3) 0.032(3) 0.031(2) 0.0084(19) -0.0048(19) 0.021(2)
O8W 0.056(3) 0.059(3) 0.043(2) 0.020(2) 0.015(2) 0.041(3)
O9W 0.035(2) 0.066(3) 0.039(2) 0.033(2) 0.0089(18) 0.020(2)
O10W 0.054(3) 0.033(3) 0.078(3) 0.005(2) -0.002(2) 0.012(2)
Cl1 0.0322(7) 0.0338(9) 0.0215(6) 0.0041(6) -0.0005(5) 0.0148(7)
Cl2 0.0390(8) 0.0386(9) 0.0237(7) 0.0103(6) 0.0004(6) 0.0190(7)
Cl3 0.0418(9) 0.0397(10) 0.0495(9) 0.0199(8) 0.0155(7) 0.0111(8)
Cl4 0.0379(8) 0.0317(10) 0.0575(10) -0.0037(8) 0.0080(7) 0.0071(7)
Cl5 0.0452(9) 0.0575(12) 0.0314(8) 0.0068(8) 0.0043(7) 0.0174(9)
Cl6 0.0394(9) 0.0557(12) 0.0776(12) 0.0223(10) 0.0098(8) 0.0305(9)
Cl7 0.0575(11) 0.0638(14) 0.0797(14) -0.0066(11) -0.0103(10) 0.0321(11)
Cl8 0.0751(14) 0.0733(16) 0.0909(15) 0.0182(12) -0.0055(11) 0.0388(12)
Cl9 0.126(2) 0.106(2) 0.123(2) 0.0131(17) 0.0284(18) 0.0818(19)
Sm1 0.01990(14) 0.02268(17) 0.01745(13) 0.00402(11) 0.00079(10) 0.00916(12)
Sm2 0.02904(15) 0.02376(17) 0.01701(13) 0.00539(12) 0.00014(11) 0.01121(13)
Sm3 0.02849(15) 0.02871(19) 0.01980(14) 0.00846(12) 0.00115(11) 0.01258(14)
C1 0.020(3) 0.024(3) 0.027(3) 0.001(3) -0.003(2) 0.010(3)
C2 0.037(3) 0.024(3) 0.024(3) 0.006(2) 0.008(2) 0.022(3)
C3 0.024(3) 0.034(4) 0.027(3) 0.003(2) 0.005(2) 0.021(3)
C4 0.029(3) 0.023(3) 0.018(3) 0.009(2) 0.008(2) 0.015(3)
C5 0.026(3) 0.039(4) 0.028(3) 0.012(3) 0.006(2) 0.017(3)
C6 0.020(3) 0.027(3) 0.027(3) -0.001(2) 0.004(2) 0.006(3)
C7 0.015(2) 0.016(3) 0.028(3) 0.007(2) -0.003(2) -0.002(2)
C8 0.022(3) 0.031(3) 0.018(3) 0.006(2) -0.001(2) 0.011(3)
C9 0.024(3) 0.023(3) 0.022(3) 0.006(2) 0.002(2) 0.006(2)
C10 0.030(3) 0.021(3) 0.014(2) 0.009(2) 0.006(2) 0.011(3)
C11 0.029(3) 0.018(3) 0.020(3) 0.006(2) 0.002(2) 0.009(3)
C12 0.039(3) 0.027(3) 0.016(3) 0.009(2) 0.000(2) 0.017(3)
C13 0.031(3) 0.035(4) 0.017(3) 0.004(2) 0.006(2) 0.023(3)
C14 0.028(3) 0.031(4) 0.026(3) 0.005(3) 0.000(2) 0.018(3)
C15 0.030(3) 0.033(4) 0.025(3) 0.004(2) 0.002(2) 0.020(3)
C16 0.033(3) 0.037(4) 0.027(3) 0.012(3) 0.005(2) 0.028(3)
C17 0.029(3) 0.036(4) 0.015(3) -0.001(2) 0.003(2) 0.017(3)
C18 0.023(3) 0.042(4) 0.024(3) 0.008(3) -0.004(2) 0.016(3)
C19 0.026(3) 0.039(4) 0.021(3) 0.005(3) 0.009(2) 0.014(3)
C20 0.018(3) 0.045(4) 0.020(3) 0.004(3) 0.001(2) 0.014(3)
C21 0.023(3) 0.048(4) 0.024(3) 0.009(3) 0.005(2) 0.016(3)
C22 0.018(3) 0.037(4) 0.035(3) -0.001(3) -0.004(2) 0.015(3)
C23 0.027(3) 0.020(3) 0.022(3) 0.004(2) 0.002(2) 0.004(3)
C24 0.029(3) 0.020(3) 0.027(3) 0.005(3) 0.003(2) 0.001(3)
C25 0.036(3) 0.015(3) 0.020(3) 0.012(2) 0.011(2) 0.008(3)
C26 0.030(3) 0.013(3) 0.028(3) 0.010(2) 0.004(2) 0.000(2)
C27 0.034(3) 0.021(3) 0.023(3) 0.000(2) -0.001(2) 0.014(3)
C28 0.027(3) 0.008(3) 0.031(3) 0.004(2) 0.002(2) 0.000(2)
C29 0.042(3) 0.030(4) 0.028(3) 0.009(3) 0.004(2) 0.027(3)
C30 0.036(3) 0.023(3) 0.023(3) 0.002(2) 0.002(2) 0.014(3)
C31 0.025(3) 0.017(3) 0.018(3) -0.005(2) -0.009(2) -0.001(3)
C32 0.038(3) 0.028(4) 0.021(3) 0.000(2) -0.005(2) 0.015(3)
C33 0.033(3) 0.025(3) 0.028(3) 0.002(3) -0.005(2) 0.010(3)
C34 0.034(3) 0.023(3) 0.026(3) 0.009(2) 0.003(2) 0.011(3)
C35 0.023(3) 0.030(4) 0.022(3) 0.010(2) -0.002(2) 0.003(3)
C36 0.030(3) 0.030(4) 0.022(3) 0.008(3) -0.001(2) 0.009(3)
C37 0.020(3) 0.036(4) 0.030(3) 0.012(3) -0.003(2) 0.013(3)
C38 0.023(3) 0.033(4) 0.026(3) 0.010(3) 0.006(2) 0.011(3)
C39 0.032(3) 0.031(4) 0.028(3) 0.015(3) 0.009(2) 0.020(3)
C40 0.028(3) 0.028(4) 0.020(3) 0.011(2) 0.012(2) 0.011(3)
C41 0.048(4) 0.043(4) 0.027(3) 0.009(3) 0.010(3) 0.034(3)
C42 0.042(3) 0.029(4) 0.029(3) 0.010(3) 0.006(3) 0.016(3)
C43 0.042(3) 0.017(3) 0.031(3) 0.010(3) 0.001(3) 0.016(3)
C44 0.053(4) 0.038(4) 0.016(3) 0.000(3) -0.004(2) 0.028(3)
C45 0.051(4) 0.022(3) 0.021(3) 0.001(2) 0.001(2) 0.013(3)
C46 0.037(3) 0.025(4) 0.022(3) -0.003(3) -0.004(2) 0.009(3)
C47 0.035(3) 0.032(4) 0.029(3) 0.011(3) -0.001(2) 0.008(3)
C48 0.042(4) 0.040(4) 0.029(3) 0.006(3) -0.003(3) 0.016(3)
C49 0.031(3) 0.022(3) 0.028(3) 0.012(3) 0.006(2) 0.002(3)
C50 0.032(3) 0.033(4) 0.021(3) 0.010(3) 0.001(2) 0.006(3)
C51 0.026(3) 0.040(4) 0.026(3) 0.014(3) -0.003(2) 0.005(3)
C52 0.023(3) 0.030(4) 0.027(3) 0.002(3) -0.001(2) 0.004(3)
C53 0.030(3) 0.050(4) 0.030(3) 0.022(3) 0.014(2) 0.017(3)
C54 0.031(3) 0.059(5) 0.029(3) 0.013(3) 0.004(2) 0.027(3)
C55 0.026(3) 0.041(4) 0.018(3) 0.001(3) 0.003(2) 0.013(3)
C56 0.040(3) 0.048(4) 0.022(3) 0.016(3) 0.008(2) 0.026(3)
C57 0.043(3) 0.039(4) 0.017(3) 0.009(3) 0.005(2) 0.023(3)
C58 0.033(3) 0.035(4) 0.027(3) 0.003(3) 0.003(2) 0.021(3)
C59 0.042(3) 0.034(4) 0.015(3) -0.003(2) -0.006(2) 0.019(3)
C60 0.047(4) 0.038(4) 0.018(3) 0.009(3) 0.007(2) 0.025(3)
N1 0.031(2) 0.026(3) 0.022(2) 0.007(2) 0.0046(19) 0.014(2)
N2 0.019(2) 0.028(3) 0.021(2) 0.008(2) 0.0031(17) 0.010(2)
N3 0.031(2) 0.025(3) 0.023(2) 0.008(2) 0.0060(18) 0.016(2)
N4 0.030(2) 0.032(3) 0.020(2) 0.013(2) 0.0054(18) 0.018(2)
N5 0.021(2) 0.017(3) 0.023(2) 0.0101(19) 0.0029(17) 0.007(2)
N6 0.024(2) 0.018(3) 0.018(2) 0.0081(18) 0.0017(17) 0.008(2)
N7 0.022(2) 0.023(3) 0.021(2) 0.0051(19) 0.0059(17) 0.007(2)
N8 0.029(2) 0.019(3) 0.022(2) 0.004(2) 0.0015(18) 0.010(2)
N9 0.031(2) 0.026(3) 0.019(2) 0.005(2) -0.0003(18) 0.015(2)
N10 0.022(2) 0.028(3) 0.023(2) 0.010(2) 0.0049(17) 0.013(2)
N11 0.025(2) 0.030(3) 0.025(2) 0.007(2) 0.0046(18) 0.015(2)
N12 0.027(2) 0.031(3) 0.033(3) 0.002(2) -0.004(2) 0.014(2)
N13 0.021(2) 0.029(3) 0.024(2) 0.004(2) 0.0012(18) 0.009(2)
N14 0.026(2) 0.028(3) 0.023(2) 0.002(2) -0.0008(18) 0.011(2)
N15 0.029(2) 0.033(3) 0.024(2) 0.006(2) 0.0016(19) 0.014(2)
N16 0.029(2) 0.038(3) 0.021(2) 0.001(2) 0.0015(19) 0.014(2)
N17 0.024(2) 0.031(3) 0.022(2) 0.005(2) 0.0052(18) 0.011(2)
N18 0.024(2) 0.015(3) 0.029(2) -0.0015(19) 0.0019(18) 0.006(2)
N19 0.033(3) 0.039(3) 0.026(2) 0.002(2) 0.002(2) 0.017(2)
N20 0.034(3) 0.025(3) 0.025(2) 0.009(2) 0.0052(19) 0.015(2)
N21 0.036(3) 0.028(3) 0.023(2) 0.002(2) -0.0007(19) 0.016(2)
N22 0.032(2) 0.027(3) 0.021(2) 0.006(2) -0.0010(19) 0.013(2)
N23 0.035(3) 0.029(3) 0.019(2) 0.003(2) -0.0009(19) 0.018(2)
N24 0.029(2) 0.024(3) 0.024(2) 0.000(2) 0.0007(19) 0.007(2)
N25 0.027(2) 0.024(3) 0.023(2) 0.007(2) 0.0012(18) 0.007(2)
N26 0.041(3) 0.037(3) 0.023(2) 0.010(2) 0.008(2) 0.025(3)
N27 0.028(2) 0.022(3) 0.028(2) 0.008(2) 0.0014(19) 0.009(2)
N28 0.026(2) 0.018(3) 0.026(2) 0.000(2) -0.0004(18) 0.006(2)
N29 0.036(3) 0.035(3) 0.021(2) 0.002(2) 0.0004(19) 0.016(2)
N30 0.037(3) 0.029(3) 0.024(2) 0.004(2) 0.002(2) 0.013(2)
N31 0.039(3) 0.030(3) 0.031(3) 0.006(2) -0.003(2) 0.012(2)
N32 0.040(3) 0.024(3) 0.026(2) 0.007(2) 0.003(2) 0.011(2)
N33 0.029(2) 0.025(3) 0.029(3) 0.009(2) 0.000(2) 0.006(2)
N34 0.023(2) 0.039(3) 0.018(2) 0.012(2) 0.0003(18) 0.009(2)
N35 0.036(3) 0.028(3) 0.025(2) 0.009(2) 0.002(2) 0.009(2)
N36 0.030(2) 0.039(3) 0.022(2) 0.011(2) 0.0025(19) 0.009(2)
N37 0.037(3) 0.042(3) 0.020(2) 0.012(2) 0.0052(19) 0.021(3)
N38 0.029(2) 0.029(3) 0.027(2) 0.008(2) -0.0002(19) 0.014(2)
N39 0.029(3) 0.043(3) 0.020(2) 0.003(2) -0.0023(19) 0.013(2)
N40 0.039(3) 0.052(4) 0.018(2) 0.002(2) 0.001(2) 0.028(3)
O1 0.0245(18) 0.031(2) 0.0187(18) 0.0043(16) 0.0021(14) 0.0139(17)
O2 0.0283(19) 0.025(2) 0.0231(19) 0.0092(16) 0.0024(15) 0.0135(18)
O3 0.0291(19) 0.024(2) 0.0215(18) 0.0075(16) 0.0071(15) 0.0140(17)
O4 0.0248(19) 0.032(2) 0.0186(18) 0.0031(16) 0.0041(15) 0.0119(18)
O5 0.0297(19) 0.026(2) 0.0198(18) 0.0020(17) 0.0032(15) 0.0127(18)
O6 0.032(2) 0.025(2) 0.028(2) 0.0108(17) 0.0028(16) 0.0122(18)
O7 0.036(2) 0.034(2) 0.0147(18) 0.0022(17) -0.0003(15) 0.0191(19)
O8 0.033(2) 0.035(3) 0.027(2) -0.0017(18) -0.0005(16) 0.0139(19)
O9 0.043(2) 0.042(3) 0.021(2) 0.0055(18) 0.0033(17) 0.020(2)
O10 0.038(2) 0.036(3) 0.024(2) 0.0039(18) -0.0016(16) 0.016(2)
O11 0.033(2) 0.033(2) 0.0224(19) 0.0120(18) 0.0018(15) 0.0154(19)
O12 0.032(2) 0.026(2) 0.026(2) 0.0123(17) 0.0008(16) 0.0103(18)
O13 0.039(2) 0.030(2) 0.026(2) 0.0099(18) 0.0051(17) 0.014(2)
O14 0.0261(19) 0.041(3) 0.0232(19) 0.0092(18) -0.0020(16) 0.0129(19)
O15 0.033(2) 0.037(3) 0.0230(19) 0.0054(18) -0.0032(16) 0.018(2)
O16 0.036(2) 0.046(3) 0.0195(19) 0.0024(18) -0.0045(16) 0.023(2)
O17 0.030(2) 0.029(2) 0.030(2) 0.0112(18) 0.0008(16) 0.0144(19)
O18 0.049(2) 0.045(3) 0.025(2) 0.0079(19) -0.0020(18) 0.027(2)
O19 0.044(2) 0.046(3) 0.024(2) 0.014(2) 0.0039(17) 0.021(2)
O20 0.042(2) 0.050(3) 0.025(2) 0.0093(19) 0.0040(17) 0.027(2)

loop_
_atom_type_symbol
_atom_type_description
_atom_type_scat_dispersion_real
_atom_type_scat_dispersion_imag
_atom_type_scat_source
C C 0.0033 0.0016 'International Tables Vol C Tables 4.2.6.8 and 6.1.1.4'
H H 0.0000 0.0000 'International Tables Vol C Tables 4.2.6.8 and 6.1.1.4'
N N 0.0061 0.0033 'International Tables Vol C Tables 4.2.6.8 and 6.1.1.4'
O O 0.0106 0.0060 'International Tables Vol C Tables 4.2.6.8 and 6.1.1.4'
Cl Cl 0.1484 0.1585 'International Tables Vol C Tables 4.2.6.8 and 6.1.1.4'
Sm Sm -0.1638 3.4418 'International Tables Vol C Tables 4.2.6.8 and 6.1.1.4'

loop_
_geom_angle_atom_site_label_1
_geom_angle_atom_site_label_2
_geom_angle_atom_site_label_3
_geom_angle
_geom_angle_site_symmetry_1
_geom_angle_site_symmetry_3
O5W Sm1 O5 115.00(11) . .
O5W Sm1 O4 139.59(11) . .
O5 Sm1 O4 71.17(11) . .
O5W Sm1 O3 106.14(12) . .
O5 Sm1 O3 138.21(11) . .
O4 Sm1 O3 73.01(12) . .
O5W Sm1 O1 70.43(11) . .
O5 Sm1 O1 68.92(11) . .
O4 Sm1 O1 138.50(12) . .
O3 Sm1 O1 135.69(11) . .
O5W Sm1 O1W 70.51(11) . 2_766
O5 Sm1 O1W 122.60(11) . 2_766
O4 Sm1 O1W 73.37(11) . 2_766
O3 Sm1 O1W 64.52(11) . 2_766
O1 Sm1 O1W 140.12(11) . 2_766
O5W Sm1 O2W 72.55(12) . .
O5 Sm1 O2W 61.31(11) . .
O4 Sm1 O2W 77.70(11) . .
O3 Sm1 O2W 129.44(11) . .
O1 Sm1 O2W 92.76(11) . .
O1W Sm1 O2W 68.08(12) 2_766 .
O5W Sm1 O2 66.00(11) . .
O5 Sm1 O2 136.29(11) . .
O4 Sm1 O2 138.81(11) . .
O3 Sm1 O2 67.67(11) . .
O1 Sm1 O2 71.31(11) . .
O1W Sm1 O2 99.58(12) 2_766 .
O2W Sm1 O2 138.46(11) . .
O5W Sm1 Cl1 138.75(9) . .
O5 Sm1 Cl1 76.80(8) . .
O4 Sm1 Cl1 81.38(8) . .
O3 Sm1 Cl1 77.24(8) . .
O1 Sm1 Cl1 78.98(8) . .
O1W Sm1 Cl1 138.72(8) 2_766 .
O2W Sm1 Cl1 137.26(9) . .
O2 Sm1 Cl1 78.54(8) . .
O6 Sm2 O17 147.55(12) . .
O6 Sm2 O3W 112.47(13) . .
O17 Sm2 O3W 78.48(13) . .
O6 Sm2 O16 135.49(13) . .
O17 Sm2 O16 75.46(12) . .
O3W Sm2 O16 78.71(13) . .
O6 Sm2 O7 74.88(12) . .
O17 Sm2 O7 80.54(12) . .
O3W Sm2 O7 71.61(12) . .
O16 Sm2 O7 144.90(13) . .
O6 Sm2 O6W 79.76(13) . .
O17 Sm2 O6W 73.69(13) . .
O3W Sm2 O6W 139.56(14) . .
O16 Sm2 O6W 120.52(13) . .
O7 Sm2 O6W 75.30(13) . .
O6 Sm2 O10W 76.55(14) . .
O17 Sm2 O10W 110.96(14) . .
O3W Sm2 O10W 148.00(15) . .
O16 Sm2 O10W 74.64(15) . .
O7 Sm2 O10W 138.87(15) . .
O6W Sm2 O10W 70.98(16) . .
O6 Sm2 O8W 71.03(12) . .
O17 Sm2 O8W 139.60(13) . .
O3W Sm2 O8W 71.36(14) . .
O16 Sm2 O8W 72.82(13) . .
O7 Sm2 O8W 113.30(13) . .
O6W Sm2 O8W 145.23(14) . .
O10W Sm2 O8W 83.97(16) . .
O7W Sm3 O15 113.70(13) . .
O7W Sm3 O4W 73.21(13) . .
O15 Sm3 O4W 63.50(11) . .
O7W Sm3 O9W 69.86(13) . .
O15 Sm3 O9W 127.61(13) . .
O4W Sm3 O9W 68.95(12) . .
O7W Sm3 O11 141.31(12) . .
O15 Sm3 O11 72.49(12) . .
O4W Sm3 O11 77.01(12) . .
O9W Sm3 O11 76.76(13) . .
O7W Sm3 O12 107.60(13) . .
O15 Sm3 O12 138.29(12) . .
O4W Sm3 O12 126.69(11) . .
O9W Sm3 O12 62.50(11) . .
O11 Sm3 O12 71.89(12) . .
O7W Sm3 O13 65.29(12) . .
O15 Sm3 O13 135.35(12) . .
O4W Sm3 O13 138.49(12) . .
O9W Sm3 O13 95.16(14) . .
O11 Sm3 O13 138.40(11) . .
O12 Sm3 O13 68.37(12) . .
O7W Sm3 O14 69.56(12) . .
O15 Sm3 O14 67.70(12) . .
O4W Sm3 O14 95.61(12) . .
O9W Sm3 O14 139.23(13) . .
O11 Sm3 O14 138.28(12) . .
O12 Sm3 O14 135.83(11) . .
O13 Sm3 O14 71.23(12) . .
O7W Sm3 Cl2 138.27(9) . .
O15 Sm3 Cl2 76.89(8) . .
O4W Sm3 Cl2 138.59(9) . .
O9W Sm3 Cl2 137.25(9) . .
O11 Sm3 Cl2 80.18(8) . .
O12 Sm3 Cl2 76.32(8) . .
O13 Sm3 Cl2 79.05(9) . .
O14 Sm3 Cl2 79.25(8) . .
O1 C1 N1 125.9(5) . .
O1 C1 N2 125.7(5) . .
N1 C1 N2 108.4(4) . .
N1 C2 N3 114.7(4) . .
N1 C2 C3 102.6(4) . .
N3 C2 C3 103.6(4) . .
N1 C2 H2 111.8 . .
N3 C2 H2 111.8 . .
C3 C2 H2 111.8 . .
N2 C3 N4 114.1(4) . .
N2 C3 C2 104.2(4) . .
N4 C3 C2 103.8(4) . .
N2 C3 H3 111.4 . .
N4 C3 H3 111.4 . .
C2 C3 H3 111.4 . .
O6 C4 N3 124.7(5) . .
O6 C4 N4 124.4(5) . .
N3 C4 N4 110.9(4) . .
N5 C5 N2 113.2(4) . .
N5 C5 H5A 108.9 . .
N2 C5 H5A 108.9 . .
N5 C5 H5B 108.9 . .
N2 C5 H5B 108.9 . .
H5A C5 H5B 107.8 . .
N7 C6 N4 114.0(4) . .
N7 C6 H6A 108.7 . .
N4 C6 H6A 108.7 . .
N7 C6 H6B 108.7 . .
N4 C6 H6B 108.7 . .
H6A C6 H6B 107.6 . .
O2 C7 N5 125.0(5) . .
O2 C7 N6 124.7(5) . .
N5 C7 N6 110.2(4) . .
N7 C8 N5 115.1(4) . .
N7 C8 C9 104.1(4) . .
N5 C8 C9 103.3(4) . .
N7 C8 H8 111.3 . .
N5 C8 H8 111.3 . .
C9 C8 H8 111.3 . .
N6 C9 N8 113.8(4) . .
N6 C9 C8 102.7(4) . .
N8 C9 C8 101.8(4) . .
N6 C9 H9 112.5 . .
N8 C9 H9 112.5 . .
C8 C9 H9 112.5 . .
O7 C10 N8 124.7(5) . .
O7 C10 N7 125.5(5) . .
N8 C10 N7 109.7(4) . .
N6 C11 N9 115.9(4) . .
N6 C11 H11A 108.3 . .
N9 C11 H11A 108.3 . .
N6 C11 H11B 108.3 . .
N9 C11 H11B 108.3 . .
H11A C11 H11B 107.4 . .
N8 C12 N11 114.9(4) . .
N8 C12 H12A 108.5 . .
N11 C12 H12A 108.5 . .
N8 C12 H12B 108.5 . .
N11 C12 H12B 108.5 . .
H12A C12 H12B 107.5 . .
O3 C13 N10 123.9(5) . .
O3 C13 N9 125.2(5) . .
N10 C13 N9 110.9(4) . .
N9 C14 N11 115.0(4) . .
N9 C14 C15 103.0(4) . .
N11 C14 C15 102.1(4) . .
N9 C14 H14 112.0 . .
N11 C14 H14 112.0 . .
C15 C14 H14 112.0 . .
N12 C15 N10 114.7(5) . .
N12 C15 C14 103.5(4) . .
N10 C15 C14 102.5(4) . .
N12 C15 H15 111.8 . .
N10 C15 H15 111.8 . .
C14 C15 H15 111.8 . .
O8 C16 N11 126.0(5) . .
O8 C16 N12 125.5(5) . .
N11 C16 N12 108.4(5) . .
N13 C17 N10 113.9(4) . .
N13 C17 H17A 108.8 . .
N10 C17 H17A 108.8 . .
N13 C17 H17B 108.8 . .
N10 C17 H17B 108.8 . .
H17A C17 H17B 107.7 . .
N15 C18 N12 113.8(4) . .
N15 C18 H18A 108.8 . .
N12 C18 H18A 108.8 . .
N15 C18 H18B 108.8 . .
N12 C18 H18B 108.8 . .
H18A C18 H18B 107.7 . .
O4 C19 N14 125.7(5) . .
O4 C19 N13 123.6(5) . .
N14 C19 N13 110.6(5) . .
N13 C20 N15 113.2(4) . .
N13 C20 C21 103.0(4) . .
N15 C20 C21 103.0(4) . .
N13 C20 H20 112.3 . .
N15 C20 H20 112.3 . .
C21 C20 H20 112.3 . .
N14 C21 N16 113.7(4) . .
N14 C21 C20 102.8(4) . .
N16 C21 C20 103.0(4) . .
N14 C21 H21 112.2 . .
N16 C21 H21 112.2 . .
C20 C21 H21 112.2 . .
O9 C22 N15 125.7(6) . .
O9 C22 N16 126.1(5) . .
N15 C22 N16 108.3(5) . .
N14 C23 N17 113.1(4) . .
N14 C23 H23A 109.0 . .
N17 C23 H23A 109.0 . .
N14 C23 H23B 109.0 . .
N17 C23 H23B 109.0 . .
H23A C23 H23B 107.8 . .
N16 C24 N19 113.7(4) . .
N16 C24 H24A 108.8 . .
N19 C24 H24A 108.8 . .
N16 C24 H24B 108.8 . .
N19 C24 H24B 108.8 . .
H24A C24 H24B 107.7 . .
O5 C25 N18 125.9(5) . .
O5 C25 N17 125.6(5) . .
N18 C25 N17 108.3(4) . .
N17 C26 N19 114.9(5) . .
N17 C26 C27 103.9(4) . .
N19 C26 C27 103.2(4) . .
N17 C26 H26 111.4 . .
N19 C26 H26 111.4 . .
C27 C26 H26 111.4 . .
N20 C27 N18 113.6(4) . .
N20 C27 C26 103.2(4) . .
N18 C27 C26 102.3(4) . .
N20 C27 H27 112.3 . .
N18 C27 H27 112.3 . .
C26 C27 H27 112.3 . .
O10 C28 N20 127.5(5) . .
O10 C28 N19 124.9(5) . .
N20 C28 N19 107.5(4) . .
N18 C29 N1 113.7(4) . .
N18 C29 H29A 108.8 . .
N1 C29 H29A 108.8 . .
N18 C29 H29B 108.8 . .
N1 C29 H29B 108.8 . .
H29A C29 H29B 107.7 . .
N20 C30 N3 114.8(4) . .
N20 C30 H30A 108.6 . .
N3 C30 H30A 108.6 . .
N20 C30 H30B 108.6 . .
N3 C30 H30B 108.6 . .
H30A C30 H30B 107.5 . .
O11 C31 N22 126.6(5) . .
O11 C31 N21 125.0(5) . .
N22 C31 N21 108.2(5) . .
N21 C32 N23 113.2(4) . .
N21 C32 C33 103.0(4) . .
N23 C32 C33 102.6(4) . .
N21 C32 H32 112.4 . .
N23 C32 H32 112.4 . .
C33 C32 H32 112.4 . .
N24 C33 N22 113.2(5) . .
N24 C33 C32 103.9(4) . .
N22 C33 C32 102.2(4) . .
N24 C33 H33 112.3 . .
N22 C33 H33 112.3 . .
C32 C33 H33 112.3 . .
O16 C34 N24 125.6(5) . .
O16 C34 N23 124.7(5) . .
N24 C34 N23 109.7(4) . .
N22 C35 N25 114.5(4) . .
N22 C35 H35A 108.6 . .
N25 C35 H35A 108.6 . .
N22 C35 H35B 108.6 . .
N25 C35 H35B 108.6 . .
H35A C35 H35B 107.6 . .
N27 C36 N24 112.8(4) . .
N27 C36 H36A 109.0 . .
N24 C36 H36A 109.0 . .
N27 C36 H36B 109.0 . .
N24 C36 H36B 109.0 . .
H36A C36 H36B 107.8 . .
O12 C37 N26 124.9(6) . .
O12 C37 N25 124.9(5) . .
N26 C37 N25 110.2(5) . .
N27 C38 N25 114.0(4) . .
N27 C38 C39 103.5(4) . .
N25 C38 C39 102.0(4) . .
N27 C38 H38 112.2 . .
N25 C38 H38 112.2 . .
C39 C38 H38 112.2 . .
N26 C39 N28 114.4(4) . .
N26 C39 C38 103.4(4) . .
N28 C39 C38 102.2(4) . .
N26 C39 H39 112.0 . .
N28 C39 H39 112.0 . .
C38 C39 H39 112.0 . .
O17 C40 N28 124.9(5) . .
O17 C40 N27 125.6(5) . .
N28 C40 N27 109.4(4) . .
N29 C41 N26 113.6(4) . .
N29 C41 H41A 108.9 . .
N26 C41 H41A 108.9 . .
N29 C41 H41B 108.9 . .
N26 C41 H41B 108.9 . .
H41A C41 H41B 107.7 . .
N31 C42 N28 114.3(4) . .
N31 C42 H42A 108.7 . .
N28 C42 H42A 108.7 . .
N31 C42 H42B 108.7 . .
N28 C42 H42B 108.7 . .
H42A C42 H42B 107.6 . .
O13 C43 N30 125.6(5) . .
O13 C43 N29 125.5(5) . .
N30 C43 N29 108.9(5) . .
N31 C44 N29 114.5(5) . .
N31 C44 C45 102.8(4) . .
N29 C44 C45 102.7(4) . .
N31 C44 H44 112.0 . .
N29 C44 H44 112.0 . .
C45 C44 H44 112.0 . .
N32 C45 N30 115.9(5) . .
N32 C45 C44 104.4(4) . .
N30 C45 C44 104.2(4) . .
N32 C45 H45 110.6 . .
N30 C45 H45 110.6 . .
C44 C45 H45 110.6 . .
O18 C46 N32 127.4(5) . .
O18 C46 N31 123.3(5) . .
N32 C46 N31 109.2(5) . .
N33 C47 N30 113.5(5) . .
N33 C47 H47A 108.9 . .
N30 C47 H47A 108.9 . .
N33 C47 H47B 108.9 . .
N30 C47 H47B 108.9 . .
H47A C47 H47B 107.7 . .
N35 C48 N32 114.1(5) . .
N35 C48 H48A 108.7 . .
N32 C48 H48A 108.7 . .
N35 C48 H48B 108.7 . .
N32 C48 H48B 108.7 . .
H48A C48 H48B 107.6 . .
O14 C49 N34 126.1(5) . .
O14 C49 N33 124.4(5) . .
N34 C49 N33 109.5(5) . .
N35 C50 N33 114.4(4) . .
N35 C50 C51 104.3(5) . .
N33 C50 C51 103.3(4) . .
N35 C50 H50 111.4 . .
N33 C50 H50 111.4 . .
C51 C50 H50 111.4 . .
N36 C51 N34 113.0(5) . .
N36 C51 C50 103.7(4) . .
N34 C51 C50 104.2(4) . .
N36 C51 H51 111.8 . .
N34 C51 H51 111.8 . .
C50 C51 H51 111.8 . .
O19 C52 N36 125.8(6) . .
O19 C52 N35 126.2(5) . .
N36 C52 N35 108.0(5) . .
N34 C53 N37 114.4(4) . .
N34 C53 H53A 108.7 . .
N37 C53 H53A 108.7 . .
N34 C53 H53B 108.7 . .
N37 C53 H53B 108.7 . .
H53A C53 H53B 107.6 . .
N39 C54 N36 113.8(4) . .
N39 C54 H54A 108.8 . .
N36 C54 H54A 108.8 . .
N39 C54 H54B 108.8 . .
N36 C54 H54B 108.8 . .
H54A C54 H54B 107.7 . .
O15 C55 N38 125.1(5) . .
O15 C55 N37 124.4(6) . .
N38 C55 N37 110.5(5) . .
N39 C56 N37 114.8(5) . .
N39 C56 C57 103.5(4) . .
N37 C56 C57 103.1(4) . .
N39 C56 H56 111.6 . .
N37 C56 H56 111.6 . .
C57 C56 H56 111.6 . .
N38 C57 N40 113.8(4) . .
N38 C57 C56 103.6(5) . .
N40 C57 C56 103.6(4) . .
N38 C57 H57 111.8 . .
N40 C57 H57 111.8 . .
C56 C57 H57 111.8 . .
O20 C58 N40 126.0(6) . .
O20 C58 N39 125.3(5) . .
N40 C58 N39 108.7(5) . .
N38 C59 N21 112.9(4) . .
N38 C59 H59A 109.0 . .
N21 C59 H59A 109.0 . .
N38 C59 H59B 109.0 . .
N21 C59 H59B 109.0 . .
H59A C59 H59B 107.8 . .
N40 C60 N23 114.5(5) . .
N40 C60 H60A 108.6 . .
N23 C60 H60A 108.6 . .
N40 C60 H60B 108.6 . .
N23 C60 H60B 108.6 . .
H60A C60 H60B 107.6 . .
C1 N1 C2 112.5(4) . .
C1 N1 C29 123.4(4) . .
C2 N1 C29 123.1(4) . .
C1 N2 C5 121.4(4) . .
C1 N2 C3 111.2(4) . .
C5 N2 C3 125.6(4) . .
C4 N3 C2 110.9(4) . .
C4 N3 C30 121.7(4) . .
C2 N3 C30 125.1(4) . .
C4 N4 C6 123.7(4) . .
C4 N4 C3 109.7(4) . .
C6 N4 C3 125.1(4) . .
C7 N5 C5 123.3(4) . .
C7 N5 C8 112.0(4) . .
C5 N5 C8 124.6(4) . .
C7 N6 C11 124.3(4) . .
C7 N6 C9 111.6(4) . .
C11 N6 C9 124.0(4) . .
C10 N7 C8 111.8(4) . .
C10 N7 C6 123.8(4) . .
C8 N7 C6 124.0(4) . .
C10 N8 C12 123.3(4) . .
C10 N8 C9 112.5(4) . .
C12 N8 C9 123.9(4) . .
C13 N9 C11 123.5(4) . .
C13 N9 C14 111.8(4) . .
C11 N9 C14 124.4(4) . .
C13 N10 C17 124.0(4) . .
C13 N10 C15 111.2(4) . .
C17 N10 C15 122.9(4) . .
C16 N11 C12 122.8(4) . .
C16 N11 C14 112.9(4) . .
C12 N11 C14 123.3(4) . .
C16 N12 C15 112.4(4) . .
C16 N12 C18 123.7(5) . .
C15 N12 C18 123.4(4) . .
C19 N13 C17 124.9(4) . .
C19 N13 C20 110.9(5) . .
C17 N13 C20 123.8(4) . .
C19 N14 C23 124.2(4) . .
C19 N14 C21 112.5(5) . .
C23 N14 C21 123.3(5) . .
C22 N15 C18 122.4(5) . .
C22 N15 C20 112.1(5) . .
C18 N15 C20 123.9(4) . .
C22 N16 C24 121.5(4) . .
C22 N16 C21 112.8(5) . .
C24 N16 C21 124.4(5) . .
C25 N17 C26 112.7(4) . .
C25 N17 C23 120.5(4) . .
C26 N17 C23 126.5(4) . .
C25 N18 C29 120.5(4) . .
C25 N18 C27 112.6(4) . .
C29 N18 C27 126.5(4) . .
C28 N19 C26 112.6(4) . .
C28 N19 C24 123.3(4) . .
C26 N19 C24 123.9(4) . .
C28 N20 C30 123.6(4) . .
C28 N20 C27 113.5(4) . .
C30 N20 C27 123.0(4) . .
C31 N21 C32 113.3(4) . .
C31 N21 C59 122.5(5) . .
C32 N21 C59 124.0(4) . .
C31 N22 C35 122.5(5) . .
C31 N22 C33 113.0(5) . .
C35 N22 C33 124.2(4) . .
C34 N23 C60 122.5(4) . .
C34 N23 C32 111.8(4) . .
C60 N23 C32 124.6(4) . .
C34 N24 C33 111.8(4) . .
C34 N24 C36 123.3(4) . .
C33 N24 C36 124.1(4) . .
C37 N25 C35 121.9(4) . .
C37 N25 C38 112.1(4) . .
C35 N25 C38 125.0(4) . .
C37 N26 C39 111.6(5) . .
C37 N26 C41 122.3(5) . .
C39 N26 C41 125.6(4) . .
C40 N27 C36 123.9(4) . .
C40 N27 C38 111.8(5) . .
C36 N27 C38 123.6(4) . .
C40 N28 C39 112.4(4) . .
C40 N28 C42 122.2(4) . .
C39 N28 C42 124.2(4) . .
C43 N29 C41 123.7(4) . .
C43 N29 C44 111.8(4) . .
C41 N29 C44 124.3(4) . .
C43 N30 C45 112.1(5) . .
C43 N30 C47 122.5(4) . .
C45 N30 C47 125.1(5) . .
C46 N31 C44 111.4(5) . .
C46 N31 C42 123.6(5) . .
C44 N31 C42 124.6(5) . .
C46 N32 C45 111.9(5) . .
C46 N32 C48 121.9(5) . .
C45 N32 C48 125.1(5) . .
C49 N33 C47 121.8(5) . .
C49 N33 C50 111.7(5) . .
C47 N33 C50 125.1(5) . .
C49 N34 C53 124.1(4) . .
C49 N34 C51 111.1(5) . .
C53 N34 C51 124.8(5) . .
C52 N35 C50 112.1(5) . .
C52 N35 C48 122.2(5) . .
C50 N35 C48 125.4(5) . .
C52 N36 C54 122.8(5) . .
C52 N36 C51 111.1(5) . .
C54 N36 C51 125.0(5) . .
C55 N37 C53 123.3(5) . .
C55 N37 C56 111.0(5) . .
C53 N37 C56 125.6(5) . .
C55 N38 C59 121.6(4) . .
C55 N38 C57 111.6(4) . .
C59 N38 C57 125.2(5) . .
C58 N39 C56 112.2(5) . .
C58 N39 C54 123.7(4) . .
C56 N39 C54 123.9(5) . .
C58 N40 C60 124.6(5) . .
C58 N40 C57 111.8(5) . .
C60 N40 C57 123.5(4) . .
C1 O1 Sm1 133.6(3) . .
C7 O2 Sm1 132.2(3) . .
C13 O3 Sm1 133.7(3) . .
C19 O4 Sm1 132.3(3) . .
C25 O5 Sm1 136.8(3) . .
C4 O6 Sm2 155.5(3) . .
C10 O7 Sm2 153.7(3) . .
C31 O11 Sm3 130.4(3) . .
C37 O12 Sm3 136.2(3) . .
C43 O13 Sm3 132.4(3) . .
C49 O14 Sm3 133.6(3) . .
C55 O15 Sm3 136.4(3) . .
C34 O16 Sm2 155.7(4) . .
C40 O17 Sm2 155.6(4) . .

loop_
_geom_bond_atom_site_label_1
_geom_bond_atom_site_label_2
_geom_bond_distance
_geom_bond_site_symmetry_2
O1W Sm1 2.521(3) 2_766
O2W Sm1 2.531(3) .
O3W Sm2 2.379(4) .
O4W Sm3 2.500(3) .
O5W Sm1 2.446(3) .
O6W Sm2 2.406(4) .
O7W Sm3 2.476(4) .
O8W Sm2 2.449(4) .
O9W Sm3 2.508(4) .
O10W Sm2 2.442(5) .
Cl1 Sm1 2.7266(14) .
Cl2 Sm3 2.7225(14) .
Sm1 O5 2.479(4) .
Sm1 O4 2.488(3) .
Sm1 O3 2.491(3) .
Sm1 O1 2.518(3) .
Sm1 O1W 2.521(3) 2_766
Sm1 O2 2.589(4) .
Sm2 O6 2.354(3) .
Sm2 O17 2.375(4) .
Sm2 O16 2.380(3) .
Sm2 O7 2.404(3) .
Sm3 O15 2.480(4) .
Sm3 O11 2.511(4) .
Sm3 O12 2.522(4) .
Sm3 O13 2.528(4) .
Sm3 O14 2.538(4) .
C1 O1 1.232(6) .
C1 N1 1.356(7) .
C1 N2 1.360(6) .
C2 N1 1.444(6) .
C2 N3 1.445(6) .
C2 C3 1.520(8) .
C2 H2 0.9900 .
C3 N2 1.449(6) .
C3 N4 1.460(6) .
C3 H3 0.9900 .
C4 O6 1.251(6) .
C4 N3 1.344(6) .
C4 N4 1.354(6) .
C5 N5 1.430(7) .
C5 N2 1.439(7) .
C5 H5A 0.9800 .
C5 H5B 0.9800 .
C6 N7 1.445(6) .
C6 N4 1.445(7) .
C6 H6A 0.9800 .
C6 H6B 0.9800 .
C7 O2 1.250(6) .
C7 N5 1.345(6) .
C7 N6 1.345(6) .
C8 N7 1.438(6) .
C8 N5 1.440(6) .
C8 C9 1.555(7) .
C8 H8 0.9900 .
C9 N6 1.455(6) .
C9 N8 1.466(6) .
C9 H9 0.9900 .
C10 O7 1.238(6) .
C10 N8 1.340(6) .
C10 N7 1.357(6) .
C11 N6 1.407(6) .
C11 N9 1.439(6) .
C11 H11A 0.9800 .
C11 H11B 0.9800 .
C12 N8 1.441(6) .
C12 N11 1.444(6) .
C12 H12A 0.9800 .
C12 H12B 0.9800 .
C13 O3 1.245(6) .
C13 N10 1.344(6) .
C13 N9 1.347(7) .
C14 N9 1.444(6) .
C14 N11 1.460(6) .
C14 C15 1.568(7) .
C14 H14 0.9900 .
C15 N12 1.438(7) .
C15 N10 1.469(6) .
C15 H15 0.9900 .
C16 O8 1.210(6) .
C16 N11 1.353(7) .
C16 N12 1.380(7) .
C17 N13 1.417(7) .
C17 N10 1.439(6) .
C17 H17A 0.9800 .
C17 H17B 0.9800 .
C18 N15 1.447(7) .
C18 N12 1.458(7) .
C18 H18A 0.9800 .
C18 H18B 0.9800 .
C19 O4 1.259(6) .
C19 N14 1.339(7) .
C19 N13 1.351(7) .
C20 N13 1.479(6) .
C20 N15 1.479(6) .
C20 C21 1.556(8) .
C20 H20 0.9900 .
C21 N14 1.456(6) .
C21 N16 1.457(6) .
C21 H21 0.9900 .
C22 O9 1.216(6) .
C22 N15 1.358(7) .
C22 N16 1.376(7) .
C23 N14 1.433(7) .
C23 N17 1.454(6) .
C23 H23A 0.9800 .
C23 H23B 0.9800 .
C24 N16 1.444(7) .
C24 N19 1.456(7) .
C24 H24A 0.9800 .
C24 H24B 0.9800 .
C25 O5 1.212(6) .
C25 N18 1.361(6) .
C25 N17 1.373(6) .
C26 N17 1.420(7) .
C26 N19 1.447(6) .
C26 C27 1.565(7) .
C26 H26 0.9900 .
C27 N20 1.445(6) .
C27 N18 1.451(6) .
C27 H27 0.9900 .
C28 O10 1.203(6) .
C28 N20 1.367(7) .
C28 N19 1.392(7) .
C29 N18 1.437(6) .
C29 N1 1.452(7) .
C29 H29A 0.9800 .
C29 H29B 0.9800 .
C30 N20 1.432(6) .
C30 N3 1.463(7) .
C30 H30A 0.9800 .
C30 H30B 0.9800 .
C31 O11 1.244(6) .
C31 N22 1.356(7) .
C31 N21 1.359(7) .
C32 N21 1.443(7) .
C32 N23 1.460(6) .
C32 C33 1.566(8) .
C32 H32 0.9900 .
C33 N24 1.445(6) .
C33 N22 1.460(7) .
C33 H33 0.9900 .
C34 O16 1.246(6) .
C34 N24 1.364(7) .
C34 N23 1.367(6) .
C35 N22 1.425(7) .
C35 N25 1.442(7) .
C35 H35A 0.9800 .
C35 H35B 0.9800 .
C36 N27 1.437(7) .
C36 N24 1.450(6) .
C36 H36A 0.9800 .
C36 H36B 0.9800 .
C37 O12 1.246(6) .
C37 N26 1.340(7) .
C37 N25 1.347(7) .
C38 N27 1.443(6) .
C38 N25 1.448(6) .
C38 C39 1.562(8) .
C38 H38 0.9900 .
C39 N26 1.438(7) .
C39 N28 1.455(6) .
C39 H39 0.9900 .
C40 O17 1.227(6) .
C40 N28 1.350(7) .
C40 N27 1.362(7) .
C41 N29 1.434(7) .
C41 N26 1.461(7) .
C41 H41A 0.9800 .
C41 H41B 0.9800 .
C42 N31 1.444(7) .
C42 N28 1.463(7) .
C42 H42A 0.9800 .
C42 H42B 0.9800 .
C43 O13 1.238(6) .
C43 N30 1.360(7) .
C43 N29 1.368(7) .
C44 N31 1.433(7) .
C44 N29 1.455(6) .
C44 C45 1.549(8) .
C44 H44 0.9900 .
C45 N32 1.427(7) .
C45 N30 1.433(6) .
C45 H45 0.9900 .
C46 O18 1.238(7) .
C46 N32 1.340(7) .
C46 N31 1.385(7) .
C47 N33 1.429(7) .
C47 N30 1.438(7) .
C47 H47A 0.9800 .
C47 H47B 0.9800 .
C48 N35 1.444(7) .
C48 N32 1.448(7) .
C48 H48A 0.9800 .
C48 H48B 0.9800 .
C49 O14 1.245(6) .
C49 N34 1.343(7) .
C49 N33 1.354(7) .
C50 N35 1.436(6) .
C50 N33 1.462(7) .
C50 C51 1.503(8) .
C50 H50 0.9900 .
C51 N36 1.460(7) .
C51 N34 1.468(6) .
C51 H51 0.9900 .
C52 O19 1.222(6) .
C52 N36 1.365(7) .
C52 N35 1.367(7) .
C53 N34 1.431(7) .
C53 N37 1.431(7) .
C53 H53A 0.9800 .
C53 H53B 0.9800 .
C54 N39 1.438(7) .
C54 N36 1.452(7) .
C54 H54A 0.9800 .
C54 H54B 0.9800 .
C55 O15 1.238(6) .
C55 N38 1.339(7) .
C55 N37 1.363(7) .
C56 N39 1.433(6) .
C56 N37 1.447(7) .
C56 C57 1.552(8) .
C56 H56 0.9900 .
C57 N38 1.443(7) .
C57 N40 1.454(6) .
C57 H57 0.9900 .
C58 O20 1.220(6) .
C58 N40 1.361(7) .
C58 N39 1.386(7) .
C59 N38 1.418(7) .
C59 N21 1.471(7) .
C59 H59A 0.9800 .
C59 H59B 0.9800 .
C60 N40 1.433(7) .
C60 N23 1.453(7) .
C60 H60A 0.9800 .
C60 H60B 0.9800 .

loop_
_platon_squeeze_void_nr
_platon_squeeze_void_average_x
_platon_squeeze_void_average_y
_platon_squeeze_void_average_z
_platon_squeeze_void_volume
_platon_squeeze_void_count_electrons
_platon_squeeze_void_content
1 0.394 1.328 0.500 1904 708 ' '
